data_4080181
loop_
_publ_author_name
'Rong, Weifeng'
'Liu, Dongtao'
'Zuo, Huiping'
'Pan, Yupeng'
'Jian, Zhongbao'
'Li, Shihui'
'Cui, Dongmei'

_publ_section_title
;
 Rare-Earth-Metal Complexes Bearing Phosphazene Ancillary Ligands:
 Structures and Catalysis toward Highly Trans-1,4-Selective
 (Co)Polymerizations of Conjugated Dienes
;
_journal_issue 5
_journal_name_full Organometallics
_journal_page_first 1166
_journal_paper_doi 10.1021/om300967h
_journal_volume 32
_journal_year 2013
_chemical_formula_sum 'C56 H76 Lu N3 O0 P2 Si2'
_chemical_formula_weight 1084.29
_chemical_name_systematic
; 
 ? 
;
_space_group_IT_number 14
_symmetry_cell_setting monoclinic
_symmetry_space_group_name_Hall '-P 2ybc'
_symmetry_space_group_name_H-M 'P 1 21/c 1'
_atom_sites_solution_hydrogens geom
_atom_sites_solution_primary direct
_atom_sites_solution_secondary difmap
_audit_creation_method SHELXL-97
_cell_angle_alpha 90.00
_cell_angle_beta 93.2050(10)
_cell_angle_gamma 90.00
_cell_formula_units_Z 4
_cell_length_a 18.6248(11)
_cell_length_b 14.6409(8)
_cell_length_c 22.5166(13)
_cell_measurement_temperature 273(2)
_cell_volume 6130.3(6)
_computing_structure_refinement 'SHELXL-97 (Sheldrick, 1997)'
_computing_structure_solution 'SHELXS-97 (Sheldrick, 1990)'
_diffrn_ambient_temperature 273(2)
_diffrn_measured_fraction_theta_full 0.995
_diffrn_measured_fraction_theta_max 0.995
_diffrn_radiation_monochromator graphite
_diffrn_radiation_source 'fine-focus sealed tube'
_diffrn_radiation_type MoK\a
_diffrn_radiation_wavelength 0.71073
_diffrn_reflns_av_R_equivalents 0.0600
_diffrn_reflns_av_sigmaI/netI 0.0728
_diffrn_reflns_limit_h_max 23
_diffrn_reflns_limit_h_min -22
_diffrn_reflns_limit_k_max 18
_diffrn_reflns_limit_k_min -14
_diffrn_reflns_limit_l_max 27
_diffrn_reflns_limit_l_min -25
_diffrn_reflns_number 33465
_diffrn_reflns_theta_full 26.11
_diffrn_reflns_theta_max 26.11
_diffrn_reflns_theta_min 1.09
_exptl_absorpt_coefficient_mu 1.735
_exptl_absorpt_correction_T_max 0.7808
_exptl_absorpt_correction_T_min 0.7229
_exptl_absorpt_correction_type multi-scan
_exptl_crystal_colour colorless
_exptl_crystal_density_diffrn 1.175
_exptl_crystal_density_method 'not measured'
_exptl_crystal_description block
_exptl_crystal_F_000 2248
_exptl_crystal_size_max 0.20
_exptl_crystal_size_mid 0.18
_exptl_crystal_size_min 0.15
_refine_diff_density_max 1.074
_refine_diff_density_min -0.651
_refine_diff_density_rms 0.105
_refine_ls_extinction_method none
_refine_ls_goodness_of_fit_ref 1.015
_refine_ls_hydrogen_treatment constr
_refine_ls_matrix_type full
_refine_ls_number_parameters 619
_refine_ls_number_reflns 12121
_refine_ls_number_restraints 0
_refine_ls_restrained_S_all 1.015
_refine_ls_R_factor_all 0.0667
_refine_ls_R_factor_gt 0.0414
_refine_ls_shift/su_max 0.003
_refine_ls_shift/su_mean 0.000
_refine_ls_structure_factor_coef Fsqd
_refine_ls_weighting_details 'calc w=1/[\s^2^(Fo^2^)+(0.0389P)^2^+0.5504P] where P=(Fo^2^+2Fc^2^)/3'
_refine_ls_weighting_scheme calc
_refine_ls_wR_factor_gt 0.0891
_refine_ls_wR_factor_ref 0.1011
_reflns_number_gt 8713
_reflns_number_total 12121
_reflns_threshold_expression >2sigma(I)
_cod_data_source_file om300967h_si_002.cif
_cod_data_source_block 3c
_cod_original_sg_symbol_H-M P2(1)/c
_cod_database_code 4080181

loop_
_symmetry_equiv_pos_as_xyz
'x, y, z'
'-x, y+1/2, -z+1/2'
'-x, -y, -z'
'x, -y-1/2, z-1/2'

loop_
_atom_site_label
_atom_site_type_symbol
_atom_site_fract_x
_atom_site_fract_y
_atom_site_fract_z
_atom_site_U_iso_or_equiv
_atom_site_adp_type
_atom_site_occupancy
_atom_site_symmetry_multiplicity
_atom_site_calc_flag
_atom_site_refinement_flags
Lu1 Lu 0.782247(9) 0.743949(11) 0.785986(9) 0.02113(7) Uani 1 1 d .
N1 N 0.77017(18) 0.8721(2) 0.85791(16) 0.0225(8) Uani 1 1 d .
N2 N 0.78316(17) 0.7060(2) 0.88607(17) 0.0213(8) Uani 1 1 d .
N3 N 0.70109(18) 0.8570(2) 0.75906(17) 0.0235(8) Uani 1 1 d .
P1 P 0.78514(6) 0.80710(7) 0.91488(6) 0.0222(3) Uani 1 1 d .
P2 P 0.70624(6) 0.91899(7) 0.81835(6) 0.0227(3) Uani 1 1 d .
Si1 Si 0.76701(7) 0.52018(8) 0.71095(6) 0.0307(3) Uani 1 1 d .
Si2 Si 0.97926(7) 0.81190(9) 0.74269(7) 0.0339(3) Uani 1 1 d .
C1 C 0.7266(2) 0.8298(3) 0.9740(2) 0.0261(11) Uani 1 1 d .
C2 C 0.7028(2) 0.7633(3) 1.0115(2) 0.0291(11) Uani 1 1 d .
H2 H 0.7139 0.7024 1.0048 0.035 Uiso 1 1 calc R
C3 C 0.6625(3) 0.7862(4) 1.0592(2) 0.0395(13) Uani 1 1 d .
H3 H 0.6466 0.7409 1.0842 0.047 Uiso 1 1 calc R
C4 C 0.6458(3) 0.8771(4) 1.0693(2) 0.0395(13) Uani 1 1 d .
H4 H 0.6186 0.8926 1.1012 0.047 Uiso 1 1 calc R
C5 C 0.6696(2) 0.9445(3) 1.0323(2) 0.0332(12) Uani 1 1 d .
H5 H 0.6580 1.0053 1.0391 0.040 Uiso 1 1 calc R
C6 C 0.7103(2) 0.9216(3) 0.9855(2) 0.0312(11) Uani 1 1 d .
H6 H 0.7273 0.9673 0.9613 0.037 Uiso 1 1 calc R
C7 C 0.8713(2) 0.8431(3) 0.9484(2) 0.0254(11) Uani 1 1 d .
C8 C 0.8842(3) 0.8487(3) 1.0096(2) 0.0336(12) Uani 1 1 d .
H8 H 0.8475 0.8356 1.0345 0.040 Uiso 1 1 calc R
C9 C 0.9513(3) 0.8736(3) 1.0337(3) 0.0414(13) Uani 1 1 d .
H9 H 0.9595 0.8773 1.0748 0.050 Uiso 1 1 calc R
C10 C 1.0057(3) 0.8928(3) 0.9971(3) 0.0472(15) Uani 1 1 d .
H10 H 1.0507 0.9091 1.0137 0.057 Uiso 1 1 calc R
C11 C 0.9948(3) 0.8884(3) 0.9355(3) 0.0459(15) Uani 1 1 d .
H11 H 1.0320 0.9013 0.9109 0.055 Uiso 1 1 calc R
C12 C 0.9267(2) 0.8641(3) 0.9114(2) 0.0357(12) Uani 1 1 d .
H12 H 0.9183 0.8619 0.8703 0.043 Uiso 1 1 calc R
C13 C 0.6248(2) 0.9264(3) 0.8584(2) 0.0257(10) Uani 1 1 d .
C14 C 0.5930(2) 1.0081(3) 0.8738(2) 0.0345(12) Uani 1 1 d .
H14 H 0.6115 1.0629 0.8604 0.041 Uiso 1 1 calc R
C15 C 0.5339(3) 1.0091(4) 0.9087(3) 0.0467(14) Uani 1 1 d .
H15 H 0.5136 1.0645 0.9190 0.056 Uiso 1 1 calc R
C16 C 0.5055(3) 0.9294(4) 0.9281(2) 0.0460(14) Uani 1 1 d .
H16 H 0.4654 0.9303 0.9508 0.055 Uiso 1 1 calc R
C17 C 0.5365(2) 0.8477(4) 0.9138(2) 0.0407(13) Uani 1 1 d .
H17 H 0.5175 0.7934 0.9275 0.049 Uiso 1 1 calc R
C18 C 0.5956(2) 0.8452(3) 0.8794(2) 0.0311(11) Uani 1 1 d .
H18 H 0.6160 0.7894 0.8700 0.037 Uiso 1 1 calc R
C19 C 0.7289(2) 1.0359(3) 0.8044(2) 0.0295(11) Uani 1 1 d .
C20 C 0.6825(3) 1.0910(3) 0.7691(3) 0.0440(14) Uani 1 1 d .
H20 H 0.6411 1.0662 0.7506 0.053 Uiso 1 1 calc R
C21 C 0.6982(4) 1.1829(4) 0.7614(3) 0.065(2) Uani 1 1 d .
H21 H 0.6669 1.2196 0.7384 0.078 Uiso 1 1 calc R
C22 C 0.7589(4) 1.2188(4) 0.7875(4) 0.083(3) Uani 1 1 d .
H22 H 0.7689 1.2804 0.7824 0.099 Uiso 1 1 calc R
C23 C 0.8064(4) 1.1649(4) 0.8217(4) 0.079(2) Uani 1 1 d .
H23 H 0.8485 1.1903 0.8385 0.095 Uiso 1 1 calc R
C24 C 0.7914(3) 1.0732(3) 0.8308(3) 0.0471(15) Uani 1 1 d .
H24 H 0.8228 1.0373 0.8543 0.057 Uiso 1 1 calc R
C25 C 0.6623(2) 0.8845(3) 0.7047(2) 0.0275(11) Uani 1 1 d .
C26 C 0.5888(2) 0.8619(3) 0.6942(2) 0.0304(11) Uani 1 1 d .
C27 C 0.5534(3) 0.8955(3) 0.6428(2) 0.0406(13) Uani 1 1 d .
H27 H 0.5046 0.8831 0.6362 0.049 Uiso 1 1 calc R
C28 C 0.5871(3) 0.9459(4) 0.6017(2) 0.0452(14) Uani 1 1 d .
H28 H 0.5612 0.9690 0.5685 0.054 Uiso 1 1 calc R
C29 C 0.6593(3) 0.9620(3) 0.6098(2) 0.0403(13) Uani 1 1 d .
H29 H 0.6829 0.9937 0.5809 0.048 Uiso 1 1 calc R
C30 C 0.6983(3) 0.9315(3) 0.6610(2) 0.0337(12) Uani 1 1 d .
C31 C 0.5482(2) 0.8007(3) 0.7349(2) 0.0345(12) Uani 1 1 d .
H31 H 0.5808 0.7858 0.7692 0.041 Uiso 1 1 calc R
C32 C 0.5261(3) 0.7106(4) 0.7045(3) 0.0493(15) Uani 1 1 d .
H32A H 0.4917 0.7226 0.6721 0.074 Uiso 1 1 calc R
H32B H 0.5051 0.6710 0.7327 0.074 Uiso 1 1 calc R
H32C H 0.5677 0.6818 0.6895 0.074 Uiso 1 1 calc R
C33 C 0.4821(2) 0.8487(4) 0.7587(3) 0.0478(15) Uani 1 1 d .
H33A H 0.4966 0.9052 0.7773 0.072 Uiso 1 1 calc R
H33B H 0.4607 0.8100 0.7872 0.072 Uiso 1 1 calc R
H33C H 0.4477 0.8609 0.7263 0.072 Uiso 1 1 calc R
C34 C 0.7800(2) 0.9450(3) 0.6643(2) 0.0369(12) Uani 1 1 d .
H34 H 0.7987 0.9279 0.7043 0.044 Uiso 1 1 calc R
C35 C 0.8132(3) 0.8819(4) 0.6201(3) 0.0543(16) Uani 1 1 d .
H35A H 0.7961 0.8982 0.5804 0.081 Uiso 1 1 calc R
H35B H 0.7998 0.8199 0.6281 0.081 Uiso 1 1 calc R
H35C H 0.8646 0.8875 0.6236 0.081 Uiso 1 1 calc R
C36 C 0.8025(3) 1.0444(4) 0.6527(3) 0.0531(16) Uani 1 1 d .
H36A H 0.8540 1.0484 0.6536 0.080 Uiso 1 1 calc R
H36B H 0.7846 1.0834 0.6828 0.080 Uiso 1 1 calc R
H36C H 0.7828 1.0634 0.6143 0.080 Uiso 1 1 calc R
C37 C 0.7871(2) 0.6176(3) 0.9149(2) 0.0241(10) Uani 1 1 d .
C38 C 0.8543(3) 0.5794(3) 0.9348(2) 0.0316(11) Uani 1 1 d .
C39 C 0.8544(3) 0.4937(3) 0.9615(3) 0.0426(14) Uani 1 1 d .
H39 H 0.8980 0.4682 0.9750 0.051 Uiso 1 1 calc R
C40 C 0.7929(3) 0.4458(4) 0.9685(3) 0.0530(16) Uani 1 1 d .
H40 H 0.7948 0.3898 0.9880 0.064 Uiso 1 1 calc R
C41 C 0.7282(3) 0.4800(3) 0.9470(3) 0.0432(14) Uani 1 1 d .
H41 H 0.6864 0.4463 0.9510 0.052 Uiso 1 1 calc R
C42 C 0.7242(2) 0.5649(3) 0.9191(2) 0.0301(11) Uani 1 1 d .
C43 C 0.9258(2) 0.6252(3) 0.9271(2) 0.0336(12) Uani 1 1 d .
H43 H 0.9166 0.6846 0.9080 0.040 Uiso 1 1 calc R
C44 C 0.9735(3) 0.5698(4) 0.8875(3) 0.0503(16) Uani 1 1 d .
H44A H 0.9786 0.5088 0.9029 0.076 Uiso 1 1 calc R
H44B H 1.0200 0.5980 0.8870 0.076 Uiso 1 1 calc R
H44C H 0.9520 0.5676 0.8478 0.076 Uiso 1 1 calc R
C45 C 0.9647(3) 0.6422(4) 0.9880(3) 0.0542(17) Uani 1 1 d .
H45A H 0.9343 0.6774 1.0124 0.081 Uiso 1 1 calc R
H45B H 1.0086 0.6749 0.9828 0.081 Uiso 1 1 calc R
H45C H 0.9755 0.5847 1.0070 0.081 Uiso 1 1 calc R
C46 C 0.6510(3) 0.5936(3) 0.8909(3) 0.0425(14) Uani 1 1 d .
H46 H 0.6564 0.6534 0.8721 0.051 Uiso 1 1 calc R
C47 C 0.5921(3) 0.6008(4) 0.9347(3) 0.067(2) Uani 1 1 d .
H47A H 0.5861 0.5428 0.9536 0.100 Uiso 1 1 calc R
H47B H 0.5478 0.6182 0.9139 0.100 Uiso 1 1 calc R
H47C H 0.6052 0.6461 0.9642 0.100 Uiso 1 1 calc R
C48 C 0.6260(3) 0.5245(4) 0.8421(3) 0.0567(17) Uani 1 1 d .
H48A H 0.6173 0.4663 0.8601 0.085 Uiso 1 1 calc R
H48B H 0.6626 0.5182 0.8141 0.085 Uiso 1 1 calc R
H48C H 0.5824 0.5460 0.8220 0.085 Uiso 1 1 calc R
C49 C 0.8949(3) 0.7458(3) 0.7479(3) 0.0386(13) Uani 1 1 d .
H49A H 0.9139 0.6879 0.7627 0.046 Uiso 1 1 calc R
H49B H 0.8824 0.7347 0.7062 0.046 Uiso 1 1 calc R
C50 C 1.0508(3) 0.7689(4) 0.7973(3) 0.0476(14) Uani 1 1 d .
H50A H 1.0328 0.7685 0.8364 0.071 Uiso 1 1 calc R
H50B H 1.0921 0.8080 0.7968 0.071 Uiso 1 1 calc R
H50C H 1.0641 0.7080 0.7866 0.071 Uiso 1 1 calc R
C51 C 0.9669(3) 0.9379(3) 0.7547(3) 0.0426(13) Uani 1 1 d .
H51A H 0.9347 0.9620 0.7238 0.064 Uiso 1 1 calc R
H51B H 1.0125 0.9681 0.7537 0.064 Uiso 1 1 calc R
H51C H 0.9471 0.9479 0.7926 0.064 Uiso 1 1 calc R
C52 C 1.0163(3) 0.8004(4) 0.6669(3) 0.0502(15) Uani 1 1 d .
H52A H 1.0251 0.7372 0.6588 0.075 Uiso 1 1 calc R
H52B H 1.0606 0.8339 0.6659 0.075 Uiso 1 1 calc R
H52C H 0.9822 0.8244 0.6374 0.075 Uiso 1 1 calc R
C53 C 0.7259(2) 0.6312(3) 0.7260(2) 0.0305(11) Uani 1 1 d .
H53A H 0.6803 0.6182 0.7431 0.037 Uiso 1 1 calc R
H53B H 0.7145 0.6593 0.6876 0.037 Uiso 1 1 calc R
C54 C 0.8178(3) 0.4744(3) 0.7781(2) 0.0420(13) Uani 1 1 d .
H54A H 0.8532 0.5182 0.7921 0.063 Uiso 1 1 calc R
H54B H 0.8412 0.4185 0.7682 0.063 Uiso 1 1 calc R
H54C H 0.7851 0.4630 0.8088 0.063 Uiso 1 1 calc R
C55 C 0.7004(3) 0.4290(3) 0.6863(3) 0.0446(14) Uani 1 1 d .
H55A H 0.6673 0.4191 0.7169 0.067 Uiso 1 1 calc R
H55B H 0.7255 0.3732 0.6790 0.067 Uiso 1 1 calc R
H55C H 0.6743 0.4482 0.6505 0.067 Uiso 1 1 calc R
C56 C 0.8330(3) 0.5316(4) 0.6515(3) 0.0490(15) Uani 1 1 d .
H56A H 0.8086 0.5534 0.6156 0.074 Uiso 1 1 calc R
H56B H 0.8542 0.4732 0.6443 0.074 Uiso 1 1 calc R
H56C H 0.8699 0.5742 0.6642 0.074 Uiso 1 1 calc R
C58 C 0.6845(4) 0.2656(4) 0.0614(3) 0.0679(19) Uiso 1 1 d .
C61 C 0.6212(4) 0.2468(4) -0.0509(4) 0.079(2) Uiso 1 1 d .
C57 C 0.7207(4) 0.2169(4) 0.0183(3) 0.0645(18) Uiso 1 1 d .
C60 C 0.5855(4) 0.2931(5) -0.0097(4) 0.075(2) Uiso 1 1 d .
C59 C 0.6167(4) 0.3019(5) 0.0469(4) 0.080(2) Uiso 1 1 d .
C62 C 0.6900(4) 0.2077(5) -0.0388(4) 0.076(2) Uiso 1 1 d .
C63 C 0.7956(5) 0.1780(6) 0.0325(4) 0.111(3) Uiso 1 1 d .

loop_
_atom_site_aniso_label
_atom_site_aniso_U_11
_atom_site_aniso_U_22
_atom_site_aniso_U_33
_atom_site_aniso_U_23
_atom_site_aniso_U_13
_atom_site_aniso_U_12
Lu1 0.02056(10) 0.02085(10) 0.02226(11) 0.00089(8) 0.00359(7) 0.00190(8)
N1 0.0237(19) 0.0233(18) 0.021(2) 0.0004(15) 0.0055(16) 0.0026(15)
N2 0.0187(19) 0.0180(17) 0.027(2) -0.0024(15) 0.0011(16) -0.0001(14)
N3 0.0222(19) 0.0265(19) 0.022(2) 0.0006(16) 0.0018(17) 0.0035(15)
P1 0.0220(6) 0.0220(6) 0.0227(7) -0.0001(5) 0.0030(5) 0.0009(5)
P2 0.0213(6) 0.0193(6) 0.0279(7) 0.0033(5) 0.0045(5) 0.0031(5)
Si1 0.0358(8) 0.0258(7) 0.0309(9) -0.0024(6) 0.0055(6) -0.0009(6)
Si2 0.0274(7) 0.0381(8) 0.0371(9) 0.0011(6) 0.0096(6) -0.0026(6)
C1 0.024(2) 0.031(3) 0.023(3) -0.004(2) 0.000(2) -0.0003(19)
C2 0.030(3) 0.027(2) 0.031(3) -0.001(2) 0.005(2) -0.003(2)
C3 0.043(3) 0.049(3) 0.027(3) 0.003(2) 0.006(2) -0.001(3)
C4 0.029(3) 0.059(3) 0.031(3) -0.010(3) 0.006(2) 0.006(2)
C5 0.032(3) 0.036(3) 0.031(3) -0.002(2) 0.000(2) 0.010(2)
C6 0.029(3) 0.035(3) 0.029(3) -0.001(2) 0.004(2) 0.004(2)
C7 0.022(2) 0.020(2) 0.033(3) -0.0031(19) -0.002(2) 0.0051(18)
C8 0.033(3) 0.039(3) 0.029(3) -0.004(2) 0.003(2) 0.001(2)
C9 0.041(3) 0.047(3) 0.036(4) -0.007(3) -0.008(3) 0.001(3)
C10 0.032(3) 0.048(3) 0.060(5) -0.012(3) -0.009(3) -0.001(3)
C11 0.030(3) 0.049(3) 0.060(4) -0.013(3) 0.012(3) -0.009(2)
C12 0.030(3) 0.037(3) 0.041(4) -0.006(2) 0.007(2) -0.003(2)
C13 0.021(2) 0.031(2) 0.024(3) 0.002(2) -0.002(2) 0.0001(19)
C14 0.030(3) 0.038(3) 0.036(3) 0.001(2) 0.006(2) 0.009(2)
C15 0.046(3) 0.053(3) 0.043(4) -0.007(3) 0.013(3) 0.017(3)
C16 0.029(3) 0.073(4) 0.037(4) -0.003(3) 0.012(3) 0.006(3)
C17 0.026(3) 0.053(3) 0.044(4) 0.010(3) 0.010(3) -0.004(2)
C18 0.029(3) 0.032(3) 0.033(3) 0.003(2) 0.005(2) 0.006(2)
C19 0.030(3) 0.021(2) 0.040(3) 0.006(2) 0.017(2) 0.002(2)
C20 0.051(3) 0.029(3) 0.054(4) 0.013(2) 0.018(3) 0.008(2)
C21 0.064(4) 0.034(3) 0.100(6) 0.023(3) 0.026(4) 0.016(3)
C22 0.081(5) 0.031(3) 0.140(8) 0.021(4) 0.037(5) 0.003(4)
C23 0.065(4) 0.041(4) 0.131(8) -0.007(4) 0.014(5) -0.029(3)
C24 0.038(3) 0.030(3) 0.073(5) 0.000(3) 0.009(3) -0.008(2)
C25 0.030(3) 0.027(2) 0.026(3) 0.002(2) 0.005(2) 0.007(2)
C26 0.025(3) 0.038(3) 0.029(3) -0.001(2) 0.003(2) 0.007(2)
C27 0.025(3) 0.055(3) 0.042(4) -0.001(3) -0.002(2) 0.010(2)
C28 0.040(3) 0.064(4) 0.031(3) 0.014(3) -0.003(3) 0.013(3)
C29 0.044(3) 0.049(3) 0.027(3) 0.011(2) 0.001(3) 0.005(3)
C30 0.031(3) 0.037(3) 0.033(3) 0.004(2) 0.004(2) 0.005(2)
C31 0.025(3) 0.041(3) 0.036(3) 0.007(2) -0.002(2) 0.001(2)
C32 0.044(3) 0.048(3) 0.055(4) -0.004(3) -0.006(3) -0.004(3)
C33 0.025(3) 0.065(4) 0.054(4) -0.001(3) 0.007(3) 0.004(3)
C34 0.032(3) 0.044(3) 0.035(3) 0.013(2) 0.005(2) 0.002(2)
C35 0.037(3) 0.070(4) 0.058(5) 0.000(3) 0.012(3) 0.002(3)
C36 0.046(3) 0.058(4) 0.055(4) 0.013(3) 0.009(3) -0.009(3)
C37 0.034(3) 0.018(2) 0.020(3) 0.0016(18) 0.006(2) -0.0007(19)
C38 0.034(3) 0.026(2) 0.035(3) -0.001(2) 0.006(2) 0.005(2)
C39 0.048(3) 0.033(3) 0.047(4) 0.013(2) 0.000(3) 0.010(2)
C40 0.069(4) 0.032(3) 0.059(4) 0.021(3) 0.011(3) 0.001(3)
C41 0.049(3) 0.029(3) 0.053(4) 0.009(2) 0.017(3) -0.004(2)
C42 0.034(3) 0.021(2) 0.036(3) -0.005(2) 0.010(2) -0.004(2)
C43 0.028(3) 0.027(2) 0.045(4) 0.007(2) -0.004(2) 0.004(2)
C44 0.035(3) 0.046(3) 0.070(5) 0.007(3) 0.008(3) 0.009(3)
C45 0.054(4) 0.039(3) 0.068(5) -0.007(3) -0.020(3) 0.009(3)
C46 0.033(3) 0.030(3) 0.065(4) 0.005(3) 0.004(3) -0.008(2)
C47 0.035(3) 0.083(5) 0.084(6) -0.043(4) 0.019(3) -0.010(3)
C48 0.047(3) 0.080(4) 0.044(4) -0.002(3) 0.007(3) -0.014(3)
C49 0.033(3) 0.034(3) 0.049(4) 0.000(2) 0.012(2) 0.001(2)
C50 0.041(3) 0.056(4) 0.046(4) 0.000(3) 0.008(3) 0.001(3)
C51 0.043(3) 0.039(3) 0.047(4) 0.002(2) 0.014(3) -0.009(2)
C52 0.037(3) 0.066(4) 0.048(4) 0.002(3) 0.002(3) 0.004(3)
C53 0.030(3) 0.032(3) 0.029(3) -0.004(2) -0.001(2) -0.006(2)
C54 0.049(3) 0.038(3) 0.038(4) 0.000(2) -0.002(3) 0.008(3)
C55 0.052(3) 0.033(3) 0.048(4) -0.002(3) -0.001(3) -0.010(2)
C56 0.052(3) 0.045(3) 0.052(4) -0.002(3) 0.016(3) -0.002(3)

loop_
_atom_type_symbol
_atom_type_description
_atom_type_scat_dispersion_real
_atom_type_scat_dispersion_imag
_atom_type_scat_source
C C 0.0033 0.0016 'International Tables Vol C Tables 4.2.6.8 and 6.1.1.4'
H H 0.0000 0.0000 'International Tables Vol C Tables 4.2.6.8 and 6.1.1.4'
N N 0.0061 0.0033 'International Tables Vol C Tables 4.2.6.8 and 6.1.1.4'
O O 0.0106 0.0060 'International Tables Vol C Tables 4.2.6.8 and 6.1.1.4'
Lu Lu -0.4720 5.8584 'International Tables Vol C Tables 4.2.6.8 and 6.1.1.4'
Si Si 0.0817 0.0704 'International Tables Vol C Tables 4.2.6.8 and 6.1.1.4'
P P 0.1023 0.0942 'International Tables Vol C Tables 4.2.6.8 and 6.1.1.4'

loop_
_geom_angle_atom_site_label_1
_geom_angle_atom_site_label_2
_geom_angle_atom_site_label_3
_geom_angle
N3 Lu1 C49 119.39(15)
N3 Lu1 N2 113.41(12)
C49 Lu1 N2 113.93(17)
N3 Lu1 C53 95.08(14)
C49 Lu1 C53 100.44(17)
N2 Lu1 C53 111.71(15)
N3 Lu1 N1 63.16(12)
C49 Lu1 N1 110.38(15)
N2 Lu1 N1 62.99(11)
C53 Lu1 N1 148.15(14)
P2 N1 P1 141.9(2)
P2 N1 Lu1 93.01(16)
P1 N1 Lu1 93.13(15)
C37 N2 P1 129.8(3)
C37 N2 Lu1 130.3(3)
P1 N2 Lu1 99.76(17)
C25 N3 P2 123.3(3)
C25 N3 Lu1 135.6(3)
P2 N3 Lu1 100.30(17)
N1 P1 N2 102.87(19)
N1 P1 C1 113.3(2)
N2 P1 C1 117.7(2)
N1 P1 C7 105.6(2)
N2 P1 C7 115.69(18)
C1 P1 C7 101.4(2)
N1 P2 N3 103.14(18)
N1 P2 C19 109.3(2)
N3 P2 C19 113.3(2)
N1 P2 C13 111.5(2)
N3 P2 C13 115.7(2)
C19 P2 C13 104.0(2)
C53 Si1 C54 111.5(2)
C53 Si1 C56 110.4(2)
C54 Si1 C56 106.8(3)
C53 Si1 C55 114.0(2)
C54 Si1 C55 106.3(2)
C56 Si1 C55 107.5(3)
C49 Si2 C50 110.9(2)
C49 Si2 C51 113.1(2)
C50 Si2 C51 109.0(2)
C49 Si2 C52 111.5(3)
C50 Si2 C52 106.4(3)
C51 Si2 C52 105.8(3)
C2 C1 C6 118.8(4)
C2 C1 P1 123.6(3)
C6 C1 P1 117.3(4)
C1 C2 C3 120.7(4)
C2 C3 C4 119.7(5)
C5 C4 C3 120.3(5)
C6 C5 C4 119.8(5)
C5 C6 C1 120.6(5)
C8 C7 C12 119.1(4)
C8 C7 P1 122.0(4)
C12 C7 P1 118.8(4)
C9 C8 C7 120.6(5)
C10 C9 C8 119.9(5)
C9 C10 C11 121.2(5)
C10 C11 C12 118.5(5)
C7 C12 C11 120.6(5)
C14 C13 C18 117.9(4)
C14 C13 P2 123.9(4)
C18 C13 P2 118.0(3)
C13 C14 C15 120.9(5)
C16 C15 C14 120.4(5)
C15 C16 C17 119.7(5)
C16 C17 C18 120.8(5)
C17 C18 C13 120.2(4)
C24 C19 C20 119.5(4)
C24 C19 P2 120.0(4)
C20 C19 P2 120.4(4)
C21 C20 C19 120.2(5)
C22 C21 C20 120.0(6)
C21 C22 C23 120.9(6)
C24 C23 C22 120.3(6)
C23 C24 C19 119.2(6)
C30 C25 C26 119.6(4)
C30 C25 N3 119.8(4)
C26 C25 N3 120.5(4)
C27 C26 C25 117.7(5)
C27 C26 C31 118.9(4)
C25 C26 C31 123.4(4)
C28 C27 C26 122.8(5)
C27 C28 C29 119.2(5)
C28 C29 C30 121.1(5)
C29 C30 C25 119.2(4)
C29 C30 C34 117.9(5)
C25 C30 C34 122.8(4)
C26 C31 C32 111.7(5)
C26 C31 C33 112.1(4)
C32 C31 C33 110.4(4)
C35 C34 C30 109.2(4)
C35 C34 C36 109.9(5)
C30 C34 C36 113.1(4)
C42 C37 C38 119.0(4)
C42 C37 N2 119.9(4)
C38 C37 N2 120.9(4)
C39 C38 C37 118.0(4)
C39 C38 C43 118.1(4)
C37 C38 C43 123.8(4)
C40 C39 C38 122.3(5)
C39 C40 C41 120.1(5)
C40 C41 C42 120.7(5)
C41 C42 C37 119.6(4)
C41 C42 C46 117.2(4)
C37 C42 C46 123.1(4)
C38 C43 C44 112.1(4)
C38 C43 C45 110.1(5)
C44 C43 C45 110.2(4)
C47 C46 C42 114.1(5)
C47 C46 C48 107.9(4)
C42 C46 C48 109.9(4)
Si2 C49 Lu1 145.1(3)
Si1 C53 Lu1 123.5(2)
C59 C58 C57 119.7(7)
C60 C61 C62 123.0(8)
C62 C57 C58 120.1(6)
C62 C57 C63 118.9(7)
C58 C57 C63 120.8(7)
C61 C60 C59 119.0(7)
C60 C59 C58 120.7(7)
C57 C62 C61 117.4(7)

loop_
_geom_bond_atom_site_label_1
_geom_bond_atom_site_label_2
_geom_bond_distance
Lu1 N3 2.300(3)
Lu1 C49 2.311(5)
Lu1 N2 2.320(4)
Lu1 C53 2.344(4)
Lu1 N1 2.497(3)
N1 P2 1.601(3)
N1 P1 1.609(4)
N2 C37 1.448(5)
N2 P1 1.615(3)
N3 C25 1.444(6)
N3 P2 1.613(4)
P1 C1 1.798(5)
P1 C7 1.813(4)
P2 C19 1.794(4)
P2 C13 1.810(5)
Si1 C53 1.836(5)
Si1 C54 1.864(5)
Si1 C56 1.874(6)
Si1 C55 1.885(5)
Si2 C49 1.855(5)
Si2 C50 1.871(6)
Si2 C51 1.880(5)
Si2 C52 1.884(6)
C1 C2 1.379(6)
C1 C6 1.405(6)
C2 C3 1.384(7)
C3 C4 1.388(7)
C4 C5 1.380(7)
C5 C6 1.375(7)
C7 C8 1.388(7)
C7 C12 1.397(6)
C8 C9 1.383(6)
C9 C10 1.371(8)
C10 C11 1.392(8)
C11 C12 1.397(6)
C13 C14 1.386(6)
C13 C18 1.401(6)
C14 C15 1.389(7)
C15 C16 1.363(7)
C16 C17 1.374(7)
C17 C18 1.381(6)
C19 C24 1.389(6)
C19 C20 1.399(6)
C20 C21 1.388(7)
C21 C22 1.350(9)
C22 C23 1.386(9)
C23 C24 1.389(7)
C25 C30 1.401(6)
C25 C26 1.415(6)
C26 C27 1.390(7)
C26 C31 1.514(7)
C27 C28 1.365(7)
C28 C29 1.369(7)
C29 C30 1.399(6)
C30 C34 1.533(6)
C31 C32 1.533(7)
C31 C33 1.540(7)
C34 C35 1.516(7)
C34 C36 1.541(7)
C37 C42 1.411(6)
C37 C38 1.420(6)
C38 C39 1.392(6)
C38 C43 1.510(6)
C39 C40 1.359(7)
C40 C41 1.368(7)
C41 C42 1.392(6)
C42 C46 1.530(6)
C43 C44 1.526(7)
C43 C45 1.536(7)
C46 C47 1.519(7)
C46 C48 1.545(7)
C58 C59 1.392(9)
C58 C57 1.406(9)
C61 C60 1.353(10)
C61 C62 1.417(9)
C57 C62 1.384(9)
C57 C63 1.526(10)
C60 C59 1.375(9)
